data_1549375
loop_
_publ_author_name
'Guan, Ruilin'
'Chen, Yu'
'Zeng, Leli'
'Rees, Thomas W.'
'Jin, Chengzhi'
'Huang, Juanjuan'
'Chen, Zhe-Sheng'
'Ji, Liangnian'
'Chao, Hui'

_publ_section_title
;
 Oncosis-inducing cyclometalated iridium(iii) complexes.
;
_journal_issue 23
_journal_name_full 'Chemical science'
_journal_page_first 5183
_journal_page_last 5190
_journal_paper_doi 10.1039/c8sc01142g
_journal_volume 9
_journal_year 2018
_chemical_formula_moiety 'C54 H33 Cl0.38 Ir N6 S2, 0.62(Cl)'
_chemical_formula_sum 'C54 H33 Cl Ir N6 S2'
_chemical_formula_weight 1057.63
_space_group_crystal_system monoclinic
_space_group_IT_number 14
_space_group_name_Hall '-P 2yn'
_space_group_name_H-M_alt 'P 1 21/n 1'
_symmetry_space_group_name_Hall '-P 2yn'
_symmetry_space_group_name_H-M 'P 1 21/n 1'
_atom_sites_solution_hydrogens geom
_audit_creation_date 2017-09-30
_audit_creation_method
;
Olex2 1.2
(compiled 2014.11.28 svn.r3106 for OlexSys, GUI svn.r4959)
;
_audit_update_record
;
2017-10-09 deposited with the CCDC.
2018-05-03 downloaded from the CCDC.
;
_cell_angle_alpha 90
_cell_angle_beta 99.0370(10)
_cell_angle_gamma 90
_cell_formula_units_Z 4
_cell_length_a 14.6864(4)
_cell_length_b 15.1284(5)
_cell_length_c 29.6362(7)
_cell_measurement_reflns_used 40875
_cell_measurement_temperature 153(2)
_cell_measurement_theta_max 27.47
_cell_measurement_theta_min 3.00
_cell_volume 6502.9(3)
_computing_molecular_graphics 'Olex2 (Dolomanov et al., 2009)'
_computing_publication_material 'Olex2 (Dolomanov et al., 2009)'
_computing_structure_refinement 'ShelXL (Sheldrick, 2008)'
_diffrn_ambient_temperature 153(2)
_diffrn_measured_fraction_theta_full 0.995
_diffrn_measured_fraction_theta_max 0.989
_diffrn_measurement_device_type 'multiwire proportional'
_diffrn_measurement_method 'phi and omega scans'
_diffrn_radiation_monochromator graphite
_diffrn_radiation_type MoK\a
_diffrn_radiation_wavelength 0.71073
_diffrn_reflns_av_R_equivalents 0.0427
_diffrn_reflns_av_unetI/netI 0.0419
_diffrn_reflns_Laue_measured_fraction_full 0.995
_diffrn_reflns_Laue_measured_fraction_max 0.989
_diffrn_reflns_limit_h_max 19
_diffrn_reflns_limit_h_min -18
_diffrn_reflns_limit_k_max 18
_diffrn_reflns_limit_k_min -19
_diffrn_reflns_limit_l_max 38
_diffrn_reflns_limit_l_min -38
_diffrn_reflns_number 50417
_diffrn_reflns_point_group_measured_fraction_full 0.995
_diffrn_reflns_point_group_measured_fraction_max 0.989
_diffrn_reflns_theta_full 26.000
_diffrn_reflns_theta_max 27.470
_diffrn_reflns_theta_min 3.011
_diffrn_standards_decay_% 0
_diffrn_standards_interval_count 0
_diffrn_standards_interval_time 0
_diffrn_standards_number 0
_exptl_absorpt_coefficient_mu 2.190
_exptl_absorpt_correction_T_max 0.634
_exptl_absorpt_correction_T_min 0.551
_exptl_absorpt_correction_type multi-scan
_exptl_crystal_colour orange
_exptl_crystal_density_diffrn 1.080
_exptl_crystal_description block
_exptl_crystal_F_000 2100
_exptl_crystal_size_max 0.277
_exptl_crystal_size_mid 0.270
_exptl_crystal_size_min 0.208
_refine_diff_density_max 2.524
_refine_diff_density_min -1.846
_refine_diff_density_rms 0.146
_refine_ls_extinction_method none
_refine_ls_goodness_of_fit_ref 1.055
_refine_ls_hydrogen_treatment constr
_refine_ls_matrix_type full
_refine_ls_number_parameters 607
_refine_ls_number_reflns 14741
_refine_ls_number_restraints 69
_refine_ls_restrained_S_all 1.058
_refine_ls_R_factor_all 0.0653
_refine_ls_R_factor_gt 0.0533
_refine_ls_shift/su_max 0.002
_refine_ls_shift/su_mean 0.000
_refine_ls_structure_factor_coef Fsqd
_refine_ls_weighting_details 'w=1/[\s^2^(Fo^2^)+(0.0916P)^2^+15.1943P] where P=(Fo^2^+2Fc^2^)/3'
_refine_ls_weighting_scheme calc
_refine_ls_wR_factor_gt 0.1492
_refine_ls_wR_factor_ref 0.1663
_reflns_Friedel_coverage 0.000
_reflns_number_gt 11879
_reflns_number_total 14741
_reflns_threshold_expression 'I > 2\s(I)'
_cod_data_source_file c8sc01142g2.cif
_cod_data_source_block a_sq
_cod_depositor_comments 'Adding full bibliography for 1549375.cif.'
_cod_database_code 1549375
_shelx_space_group_comment
;
The symmetry employed for this shelxl refinement is uniquely defined
by the following loop, which should always be used as a source of
symmetry information in preference to the above space-group names.
They are only intended as comments.
;
_olex2_refinement_description
;
1. Fixed Uiso
 At 1.2 times of:
  All C(H) groups
2. Restrained distances
 N6A-C54 = N6B-C49
 1.45 with sigma of 0.02
 N5A-C41 = N5B-C41 = N6A-C48 = N6B-C48
 1.25 with sigma of 0.02
 S2B-C54 = S2A-C49 = S1A-C42 = S1B-C47
 1.72 with sigma of 0.02
 N5A-C41 \\sim N5B-C41
 with sigma of 0.02
 S1B-C41 \\sim S1A-C41
 with sigma of 0.02
 S2B-C48 \\sim S2A-C48
 with sigma of 0.02
 N6B-C48 \\sim N6A-C48
 with sigma of 0.02
 S2B-C54 \\sim S2A-C49
 with sigma of 0.02
3. Rigid bond restraints
 S1A, S1B
 with sigma for 1-2 distances of 0.01 and sigma for 1-3 distances of 0.01
4. Uiso/Uaniso restraints and constraints
C48 \\sim N6B \\sim C49 \\sim C54 \\sim S2B: within 1.7A with sigma of 0.04 and
sigma for terminal atoms of 0.08
C48 \\sim N6A \\sim C54 \\sim C49 \\sim S2A: within 1.7A with sigma of 0.04 and
sigma for terminal atoms of 0.08
C48 \\sim N6A \\sim C54 \\sim C49 \\sim S2A: within 1.7A with sigma of 0.04 and
sigma for terminal atoms of 0.08
N5B \\sim C41 \\sim S1B \\sim C47 \\sim C42: within 1.7A with sigma of 0.04 and
sigma for terminal atoms of 0.08
S1A \\sim S1B: within 1.7A with sigma of 0.04 and sigma for terminal atoms of
0.08
Uanis(N5A) = Uanis(N5B)
Uanis(N6A) = Uanis(N6B)
Uanis(Cl1A) = Uanis(Cl1B)
5. Others
 Sof(S1B)=Sof(N5B)=1-FVAR(1)
 Sof(S1A)=Sof(N5A)=FVAR(1)
 Sof(N6B)=Sof(S2B)=1-FVAR(2)
 Sof(S2A)=Sof(N6A)=FVAR(2)
 Sof(Cl1B)=1-FVAR(3)
 Sof(Cl1A)=FVAR(3)
6.a Aromatic/amide H refined with riding coordinates:
 C2(H2), C14(H14), C20(H20), C29(H29), C37(H37), C40(H40), C17(H17), C18(H18),
 C19(H19), C8(H8), C31(H31), C11(H11), C5(H5), C34(H34), C23(H23), C13(H13),
 C28(H28), C12(H12), C3(H3), C32(H32), C4(H4), C9(H9), C39(H39), C26(H26),
 C24(H24), C27(H27), C51(H51), C44(H44), C50(H50), C43(H43), C52(H52), C45(H45),
  C46(H46)
;
_shelx_shelxl_version_number 2014/7
_olex2_submission_special_instructions 'No special instructions were received'

loop_
_space_group_symop_operation_xyz
'x, y, z'
'-x+1/2, y+1/2, -z+1/2'
'-x, -y, -z'
'x-1/2, -y-1/2, z-1/2'

loop_
_atom_site_label
_atom_site_type_symbol
_atom_site_fract_x
_atom_site_fract_y
_atom_site_fract_z
_atom_site_U_iso_or_equiv
_atom_site_adp_type
_atom_site_occupancy
_atom_site_site_symmetry_order
_atom_site_calc_flag
_atom_site_refinement_flags_posn
_atom_site_refinement_flags_adp
_atom_site_refinement_flags_occupancy
_atom_site_disorder_assembly
_atom_site_disorder_group
Ir1 Ir 0.73744(2) 0.78467(2) 0.82133(2) 0.03901(9) Uani 1 1 d . . . . .
C2 C 0.7470(4) 0.5829(4) 0.8301(2) 0.0522(14) Uani 1 1 d . . . . .
H2 H 0.8081 0.5885 0.8440 0.063 Uiso 1 1 calc R . . . .
C16 C 0.8099(4) 0.7679(3) 0.77047(17) 0.0386(11) Uani 1 1 d . . . . .
N3 N 0.7831(3) 0.9187(3) 0.83829(14) 0.0409(9) Uani 1 1 d . . . . .
C1 C 0.6957(5) 0.6603(4) 0.81482(18) 0.0487(13) Uani 1 1 d . . . . .
C14 C 0.6244(4) 0.9527(4) 0.75696(18) 0.0448(12) Uani 1 1 d . . . . .
H14 H 0.6875 0.9503 0.7671 0.054 Uiso 1 1 calc R . . . .
N1 N 0.6091(3) 0.8003(3) 0.78045(16) 0.0424(10) Uani 1 1 d . . . . .
N4 N 0.6661(4) 0.8223(3) 0.87708(16) 0.0500(11) Uani 1 1 d . . . . .
N2 N 0.8679(3) 0.7537(3) 0.85810(15) 0.0458(10) Uani 1 1 d . . . . .
C20 C 0.9658(4) 0.7594(4) 0.7512(2) 0.0474(12) Uani 1 1 d . . . . .
H20 H 1.0291 0.7591 0.7610 0.057 Uiso 1 1 calc R . . . .
C6 C 0.6053(4) 0.6461(4) 0.7934(2) 0.0497(13) Uani 1 1 d . . . . .
C21 C 0.9056(4) 0.7644(4) 0.78269(19) 0.0444(12) Uani 1 1 d . . . . .
C7 C 0.5566(4) 0.7258(4) 0.7772(2) 0.0498(14) Uani 1 1 d . . . . .
C1AA C 0.5696(4) 0.8776(4) 0.76061(19) 0.0445(12) Uani 1 1 d . . . . .
C29 C 0.8206(6) 0.7131(4) 0.9302(2) 0.0619(18) Uani 1 1 d . . . . .
H29 H 0.7595 0.7109 0.9161 0.074 Uiso 1 1 calc R . . . .
C37 C 0.6641(5) 0.9226(5) 0.9397(2) 0.0614(17) Uani 1 1 d . . . . .
H37 H 0.6864 0.9737 0.9550 0.074 Uiso 1 1 calc R . . . .
C40 C 0.6014(5) 0.7733(4) 0.8931(2) 0.0591(16) Uani 1 1 d . . . . .
H40 H 0.5785 0.7232 0.8770 0.071 Uiso 1 1 calc R . . . .
C22 C 0.9360(4) 0.7596(4) 0.8330(2) 0.0489(13) Uani 1 1 d . . . . .
C33 C 0.8392(5) 1.0887(4) 0.86787(19) 0.0553(15) Uani 1 1 d . . . . .
C17 C 0.7756(4) 0.7633(4) 0.72210(18) 0.0456(12) Uani 1 1 d . . . . .
H17 H 0.7125 0.7648 0.7117 0.055 Uiso 1 1 calc R . . . .
C18 C 0.8371(5) 0.7566(4) 0.69129(19) 0.0508(14) Uani 1 1 d . . . . .
H18 H 0.8137 0.7531 0.6603 0.061 Uiso 1 1 calc R . . . .
C19 C 0.9303(5) 0.7549(4) 0.7043(2) 0.0524(14) Uani 1 1 d . . . . .
H19 H 0.9696 0.7509 0.6827 0.063 Uiso 1 1 calc R . . . .
C35 C 0.7565(4) 0.9540(4) 0.87635(18) 0.0464(12) Uani 1 1 d . . . . .
C8 C 0.4612(5) 0.7276(5) 0.7575(3) 0.068(2) Uani 1 1 d . . . . .
H8 H 0.4273 0.6754 0.7545 0.082 Uiso 1 1 calc R . . . .
C30 C 0.8897(5) 0.7347(4) 0.9046(2) 0.0525(14) Uani 1 1 d . . . . .
C36 C 0.6932(4) 0.8989(4) 0.89868(18) 0.0480(13) Uani 1 1 d . . . . .
C31 C 0.8397(4) 0.9671(4) 0.8156(2) 0.0480(13) Uani 1 1 d . . . . .
H31 H 0.8594 0.9429 0.7900 0.058 Uiso 1 1 calc R . . . .
C10 C 0.4735(4) 0.8819(4) 0.7436(2) 0.0536(14) Uani 1 1 d . . . . .
C11 C 0.4349(5) 0.9632(4) 0.7268(2) 0.0570(15) Uani 1 1 d . . . . .
H11 H 0.3717 0.9672 0.7171 0.068 Uiso 1 1 calc R . . . .
C5 C 0.5645(5) 0.5608(4) 0.7878(2) 0.0636(17) Uani 1 1 d . . . . .
H5 H 0.5039 0.5538 0.7736 0.076 Uiso 1 1 calc R . . . .
C25 C 0.9818(5) 0.7332(5) 0.9264(2) 0.0614(17) Uani 1 1 d . . . . .
C34 C 0.7830(5) 1.0379(4) 0.8920(2) 0.0553(15) Uani 1 1 d . . . . .
H34 H 0.7637 1.0603 0.9182 0.066 Uiso 1 1 calc R . . . .
C23 C 1.0297(5) 0.7571(5) 0.8538(2) 0.0636(17) Uani 1 1 d . . . . .
H23 H 1.0761 0.7639 0.8361 0.076 Uiso 1 1 calc R . . . .
C13 C 0.5852(4) 1.0294(4) 0.7385(2) 0.0518(13) Uani 1 1 d . . . . .
H13 H 0.6227 1.0777 0.7351 0.062 Uiso 1 1 calc R . . . .
C41 C 0.8649(5) 1.1794(5) 0.8814(2) 0.069(2) Uani 1 1 d D U . . .
C28 C 0.8423(7) 0.6949(6) 0.9763(2) 0.078(2) Uani 1 1 d . . . . .
H28 H 0.7958 0.6813 0.9931 0.094 Uiso 1 1 calc R . . . .
C12 C 0.4893(5) 1.0367(4) 0.7246(2) 0.0576(15) Uani 1 1 d . . . . .
H12 H 0.4631 1.0903 0.7140 0.069 Uiso 1 1 calc R . . . .
C3 C 0.7067(6) 0.4978(5) 0.8246(2) 0.0623(16) Uani 1 1 d . . . . .
H3 H 0.7413 0.4483 0.8349 0.075 Uiso 1 1 calc R . . . .
C32 C 0.8691(4) 1.0517(4) 0.8296(2) 0.0559(15) Uani 1 1 d . . . . .
H32 H 0.9081 1.0831 0.8136 0.067 Uiso 1 1 calc R . . . .
C38 C 0.6014(5) 0.8689(5) 0.9573(2) 0.0624(17) Uani 1 1 d . . . . .
C4 C 0.6176(5) 0.4881(4) 0.8042(2) 0.0663(18) Uani 1 1 d . . . . .
H4 H 0.5917 0.4318 0.8011 0.080 Uiso 1 1 calc R . . . .
C9 C 0.4199(5) 0.8050(5) 0.7432(3) 0.070(2) Uani 1 1 d . . . . .
H9 H 0.3566 0.8072 0.7332 0.084 Uiso 1 1 calc R . . . .
C42 C 0.8650(7) 1.3228(5) 0.9160(3) 0.088(3) Uani 1 1 d D U . . .
C39 C 0.5683(6) 0.7953(5) 0.9328(3) 0.0665(19) Uani 1 1 d . . . . .
H39 H 0.5236 0.7603 0.9430 0.080 Uiso 1 1 calc R . . . .
C48 C 0.5733(5) 0.8942(5) 1.0015(2) 0.0689(19) Uani 1 1 d D U . . .
C26 C 1.0023(7) 0.7144(5) 0.9732(3) 0.080(2) Uani 1 1 d . . . . .
H26 H 1.0634 0.7140 0.9874 0.096 Uiso 1 1 calc R . . . .
C24 C 1.0516(6) 0.7451(6) 0.8990(3) 0.079(2) Uani 1 1 d . . . . .
H24 H 1.1132 0.7446 0.9124 0.095 Uiso 1 1 calc R . . . .
C47 C 0.9204(8) 1.3185(5) 0.8838(2) 0.096(3) Uani 1 1 d D U . . .
C27 C 0.9348(8) 0.6970(7) 0.9979(3) 0.092(3) Uani 1 1 d . . . . .
H27 H 0.9492 0.6864 1.0291 0.110 Uiso 1 1 calc R . . . .
C54 C 0.5658(6) 0.9625(6) 1.0675(3) 0.079(2) Uani 1 1 d D U . . .
C49 C 0.5044(7) 0.8958(5) 1.0689(2) 0.084(2) Uani 1 1 d D U . . .
C51 C 0.4806(10) 0.9524(9) 1.1418(3) 0.124(5) Uani 1 1 d . . . . .
H51 H 0.4544 0.9493 1.1683 0.148 Uiso 1 1 calc R . . . .
C44 C 0.9089(8) 1.4738(5) 0.9273(3) 0.087(3) Uani 1 1 d . . . . .
H44 H 0.9049 1.5278 0.9418 0.105 Uiso 1 1 calc R . . . .
C50 C 0.4554(7) 0.8897(7) 1.1074(3) 0.099(3) Uani 1 1 d . . . . .
H50 H 0.4103 0.8472 1.1091 0.119 Uiso 1 1 calc R . . . .
C43 C 0.8560(8) 1.4032(8) 0.9391(3) 0.107(3) Uani 1 1 d . . . . .
H43 H 0.8172 1.4088 0.9609 0.129 Uiso 1 1 calc R . . . .
C53 C 0.5878(8) 1.0264(7) 1.1007(3) 0.102(3) Uani 1 1 d . . . . .
C52 C 0.5439(9) 1.0195(9) 1.1374(3) 0.113(4) Uani 1 1 d . . . . .
H52 H 0.5564 1.0611 1.1606 0.136 Uiso 1 1 calc R . . . .
S2A S 0.4876(2) 0.82484(18) 1.02287(9) 0.0745(10) Uani 0.767(8) 1 d D U P A 1
C45 C 0.9644(11) 1.4673(7) 0.8965(5) 0.132(5) Uani 1 1 d . . . . .
H45 H 0.9990 1.5162 0.8906 0.158 Uiso 1 1 calc R . . . .
C46 C 0.9723(12) 1.3896(8) 0.8727(4) 0.148(6) Uani 1 1 d . . . . .
H46 H 1.0103 1.3853 0.8505 0.178 Uiso 1 1 calc R . . . .
S1A S 0.8083(2) 1.22779(17) 0.92903(10) 0.0493(9) Uani 0.572(7) 1 d D U P B 1
N5A N 0.9088(9) 1.2334(7) 0.8640(3) 0.055(2) Uani 0.572(7) 1 d D . P B 1
S1B S 0.9676(6) 1.2309(4) 0.8544(2) 0.096(3) Uani 0.428(7) 1 d D U P B 2
N5B N 0.8377(10) 1.2299(8) 0.9064(5) 0.055(2) Uani 0.428(7) 1 d D U P B 2
N6A N 0.6004(7) 0.9544(6) 1.0250(3) 0.064(2) Uani 0.767(8) 1 d D U P A 1
Cl1A Cl 0.7239(4) 1.2989(3) 1.02477(17) 0.1127(12) Uani 0.617(4) 1 d . . P C 1
N6B N 0.5227(19) 0.8587(16) 1.0244(7) 0.064(2) Uani 0.233(8) 1 d D U P A 2
S2B S 0.6415(8) 0.9930(8) 1.0339(4) 0.083(4) Uani 0.233(8) 1 d D U P A 2
Cl1B Cl 0.7404(6) 1.0982(5) 1.0023(2) 0.1127(12) Uani 0.383(4) 1 d . . P A 2

loop_
_atom_site_aniso_label
_atom_site_aniso_U_11
_atom_site_aniso_U_22
_atom_site_aniso_U_33
_atom_site_aniso_U_23
_atom_site_aniso_U_13
_atom_site_aniso_U_12
Ir1 0.05322(14) 0.02981(13) 0.03467(12) -0.00218(7) 0.00894(9) -0.00019(8)
C2 0.065(4) 0.047(4) 0.046(3) -0.002(2) 0.014(3) -0.001(3)
C16 0.055(3) 0.026(2) 0.035(2) -0.0019(18) 0.009(2) 0.003(2)
N3 0.054(2) 0.032(2) 0.036(2) -0.0021(16) 0.0052(19) -0.0008(18)
C1 0.077(4) 0.035(3) 0.036(3) 0.001(2) 0.015(3) -0.001(3)
C14 0.056(3) 0.033(3) 0.046(3) 0.002(2) 0.008(2) 0.002(2)
N1 0.053(3) 0.034(2) 0.040(2) -0.0019(17) 0.006(2) -0.0035(19)
N4 0.072(3) 0.037(3) 0.042(2) -0.0001(19) 0.014(2) 0.005(2)
N2 0.060(3) 0.038(2) 0.037(2) -0.0015(19) 0.001(2) 0.000(2)
C20 0.058(3) 0.036(3) 0.048(3) -0.003(2) 0.010(3) 0.001(2)
C6 0.063(3) 0.030(3) 0.054(3) -0.002(2) 0.003(3) -0.008(2)
C21 0.061(3) 0.029(3) 0.043(3) -0.004(2) 0.008(3) 0.001(2)
C7 0.055(3) 0.034(3) 0.062(4) -0.003(2) 0.013(3) -0.007(2)
C1AA 0.050(3) 0.036(3) 0.049(3) -0.003(2) 0.010(2) 0.004(2)
C29 0.092(5) 0.058(4) 0.035(3) 0.002(2) 0.007(3) 0.015(3)
C37 0.093(5) 0.049(4) 0.046(3) -0.004(3) 0.022(3) 0.009(3)
C40 0.076(4) 0.052(4) 0.054(4) 0.000(3) 0.026(3) -0.007(3)
C22 0.059(3) 0.034(3) 0.052(3) -0.005(2) 0.002(3) -0.001(2)
C33 0.081(4) 0.040(3) 0.037(3) -0.003(2) -0.016(3) -0.002(3)
C17 0.061(3) 0.034(3) 0.041(3) -0.006(2) 0.005(3) -0.002(2)
C18 0.076(4) 0.040(3) 0.037(3) -0.006(2) 0.009(3) 0.005(3)
C19 0.077(4) 0.040(3) 0.047(3) -0.008(2) 0.027(3) 0.002(3)
C35 0.063(3) 0.036(3) 0.037(3) -0.006(2) 0.001(2) 0.004(2)
C8 0.064(4) 0.043(4) 0.095(6) 0.008(3) 0.006(4) -0.012(3)
C30 0.077(4) 0.038(3) 0.039(3) -0.004(2) 0.001(3) 0.002(3)
C36 0.067(3) 0.044(3) 0.035(3) -0.003(2) 0.013(2) 0.004(3)
C31 0.058(3) 0.040(3) 0.047(3) -0.005(2) 0.013(3) -0.004(2)
C10 0.055(3) 0.050(4) 0.056(3) -0.004(3) 0.009(3) 0.000(3)
C11 0.056(3) 0.054(4) 0.059(4) 0.004(3) 0.004(3) 0.006(3)
C5 0.074(4) 0.045(4) 0.070(4) -0.002(3) 0.005(3) -0.010(3)
C25 0.078(4) 0.062(4) 0.039(3) -0.001(3) -0.007(3) -0.001(3)
C34 0.080(4) 0.040(3) 0.043(3) -0.008(2) 0.002(3) 0.002(3)
C23 0.063(4) 0.067(4) 0.058(4) 0.004(3) 0.002(3) -0.007(3)
C13 0.061(3) 0.037(3) 0.059(3) -0.002(2) 0.014(3) 0.001(3)
C41 0.097(5) 0.045(4) 0.053(4) 0.006(3) -0.025(4) -0.008(4)
C28 0.121(7) 0.074(5) 0.040(3) 0.004(3) 0.011(4) 0.008(5)
C12 0.070(4) 0.043(3) 0.057(4) 0.001(3) 0.001(3) 0.010(3)
C3 0.088(5) 0.043(4) 0.056(4) 0.004(3) 0.014(3) -0.002(3)
C32 0.065(4) 0.040(3) 0.062(4) 0.000(3) 0.008(3) -0.015(3)
C38 0.088(5) 0.056(4) 0.049(3) 0.002(3) 0.032(3) 0.013(3)
C4 0.091(5) 0.034(3) 0.073(4) -0.001(3) 0.013(4) -0.010(3)
C9 0.057(4) 0.056(4) 0.094(6) 0.002(4) 0.004(4) -0.004(3)
C42 0.129(7) 0.050(4) 0.065(5) 0.013(4) -0.042(5) -0.008(4)
C39 0.087(5) 0.056(4) 0.064(4) 0.002(3) 0.035(4) -0.004(3)
C48 0.099(5) 0.064(5) 0.050(3) 0.004(3) 0.032(4) 0.014(4)
C26 0.097(6) 0.073(6) 0.062(5) -0.002(4) -0.012(5) 0.002(4)
C24 0.073(5) 0.079(5) 0.074(5) 0.006(4) -0.025(4) -0.005(4)
C47 0.184(10) 0.046(4) 0.041(4) 0.005(3) -0.033(5) -0.007(5)
C27 0.132(8) 0.107(7) 0.030(3) 0.003(4) -0.006(4) -0.001(6)
C54 0.110(6) 0.073(5) 0.064(4) 0.017(4) 0.041(4) 0.024(5)
C49 0.127(7) 0.072(5) 0.063(4) 0.015(4) 0.042(5) 0.031(5)
C51 0.184(12) 0.136(10) 0.071(6) 0.041(6) 0.081(7) 0.094(9)
C44 0.145(8) 0.037(4) 0.068(5) -0.007(3) -0.020(5) -0.002(4)
C50 0.122(7) 0.101(7) 0.084(6) 0.046(5) 0.045(6) 0.027(6)
C43 0.119(8) 0.106(8) 0.083(6) 0.023(6) -0.026(6) 0.017(6)
C53 0.129(8) 0.100(8) 0.083(6) 0.001(5) 0.037(6) 0.035(6)
C52 0.153(10) 0.111(9) 0.071(6) -0.012(6) 0.003(6) 0.046(8)
S2A 0.107(2) 0.0556(17) 0.0735(16) 0.0062(11) 0.0519(15) -0.0056(13)
C45 0.207(14) 0.057(6) 0.136(10) 0.025(6) 0.037(10) -0.018(7)
C46 0.286(19) 0.078(8) 0.093(7) 0.029(6) 0.067(10) 0.015(10)
S1A 0.0674(18) 0.0409(15) 0.0398(15) -0.0075(10) 0.0093(12) -0.0070(11)
N5A 0.080(6) 0.039(4) 0.043(4) 0.001(3) -0.001(4) 0.004(4)
S1B 0.156(7) 0.059(3) 0.060(3) 0.006(2) -0.020(4) -0.044(4)
N5B 0.080(6) 0.039(4) 0.043(4) 0.001(3) -0.001(4) 0.004(4)
N6A 0.095(6) 0.053(5) 0.052(4) 0.003(3) 0.032(4) -0.009(4)
Cl1A 0.132(3) 0.103(3) 0.099(2) -0.030(2) 0.009(2) -0.001(2)
N6B 0.095(6) 0.053(5) 0.052(4) 0.003(3) 0.032(4) -0.009(4)
S2B 0.105(8) 0.083(8) 0.078(6) 0.004(5) 0.059(6) 0.001(6)
Cl1B 0.132(3) 0.103(3) 0.099(2) -0.030(2) 0.009(2) -0.001(2)

loop_
_atom_type_symbol
_atom_type_description
_atom_type_scat_dispersion_real
_atom_type_scat_dispersion_imag
_atom_type_scat_source
C C 0.0033 0.0016 'International Tables Vol C Tables 4.2.6.8 and 6.1.1.4'
H H 0.0000 0.0000 'International Tables Vol C Tables 4.2.6.8 and 6.1.1.4'
Cl Cl 0.1484 0.1585 'International Tables Vol C Tables 4.2.6.8 and 6.1.1.4'
Ir Ir -1.4442 7.9887 'International Tables Vol C Tables 4.2.6.8 and 6.1.1.4'
N N 0.0061 0.0033 'International Tables Vol C Tables 4.2.6.8 and 6.1.1.4'
S S 0.1246 0.1234 'International Tables Vol C Tables 4.2.6.8 and 6.1.1.4'

loop_
_geom_angle_atom_site_label_1
_geom_angle_atom_site_label_2
_geom_angle_atom_site_label_3
_geom_angle
C16 Ir1 N3 96.40(19)
C16 Ir1 N1 96.7(2)
C16 Ir1 N4 171.69(19)
C16 Ir1 N2 79.2(2)
C1 Ir1 C16 90.0(2)
C1 Ir1 N3 172.25(18)
C1 Ir1 N1 79.3(2)
C1 Ir1 N4 98.4(2)
C1 Ir1 N2 94.7(2)
N1 Ir1 N3 104.31(17)
N1 Ir1 N4 84.97(19)
N1 Ir1 N2 172.72(17)
N4 Ir1 N3 75.32(18)
N2 Ir1 N3 82.21(18)
N2 Ir1 N4 100.01(19)
C1 C2 H2 119.4
C3 C2 H2 119.4
C3 C2 C1 121.2(6)
C21 C16 Ir1 116.3(4)
C21 C16 C17 115.8(5)
C17 C16 Ir1 127.8(4)
C35 N3 Ir1 116.1(4)
C35 N3 C31 118.4(5)
C31 N3 Ir1 125.4(4)
C2 C1 Ir1 127.5(5)
C6 C1 Ir1 116.6(4)
C6 C1 C2 115.9(5)
C1AA C14 H14 119.8
C13 C14 H14 119.8
C13 C14 C1AA 120.4(5)
C7 N1 Ir1 113.4(4)
C7 N1 C1AA 118.2(5)
C1AA N1 Ir1 128.1(4)
C40 N4 Ir1 125.1(4)
C40 N4 C36 118.4(5)
C36 N4 Ir1 116.4(4)
C22 N2 Ir1 113.3(4)
C22 N2 C30 119.2(5)
C30 N2 Ir1 127.3(4)
C21 C20 H20 120.3
C21 C20 C19 119.4(6)
C19 C20 H20 120.3
C1 C6 C7 114.2(5)
C1 C6 C5 123.1(6)
C5 C6 C7 122.8(6)
C16 C21 C22 113.1(5)
C20 C21 C16 123.4(5)
C20 C21 C22 123.3(6)
N1 C7 C6 115.0(5)
N1 C7 C8 121.3(6)
C8 C7 C6 123.6(5)
C14 C1AA C10 118.9(5)
N1 C1AA C14 120.4(5)
N1 C1AA C10 120.7(5)
C30 C29 H29 119.7
C28 C29 H29 119.7
C28 C29 C30 120.6(8)
C36 C37 H37 120.4
C38 C37 H37 120.4
C38 C37 C36 119.2(6)
N4 C40 H40 119.0
N4 C40 C39 121.9(7)
C39 C40 H40 119.0
N2 C22 C21 115.3(5)
N2 C22 C23 121.0(6)
C23 C22 C21 123.7(6)
C34 C33 C41 121.4(6)
C32 C33 C34 118.7(5)
C32 C33 C41 119.9(6)
C16 C17 H17 120.1
C18 C17 C16 119.8(6)
C18 C17 H17 120.1
C17 C18 H18 118.5
C19 C18 C17 123.0(5)
C19 C18 H18 118.5
C20 C19 H19 120.7
C18 C19 C20 118.6(6)
C18 C19 H19 120.7
N3 C35 C36 115.6(5)
N3 C35 C34 122.3(6)
C34 C35 C36 121.9(5)
C7 C8 H8 119.8
C9 C8 C7 120.4(6)
C9 C8 H8 119.8
N2 C30 C29 120.7(6)
N2 C30 C25 120.8(6)
C29 C30 C25 118.4(6)
N4 C36 C37 121.6(6)
N4 C36 C35 115.4(5)
C37 C36 C35 123.0(6)
N3 C31 H31 118.9
N3 C31 C32 122.2(5)
C32 C31 H31 118.9
C11 C10 C1AA 119.0(6)
C9 C10 C1AA 119.2(6)
C9 C10 C11 121.7(6)
C10 C11 H11 119.4
C12 C11 C10 121.1(6)
C12 C11 H11 119.4
C6 C5 H5 120.8
C4 C5 C6 118.3(6)
C4 C5 H5 120.8
C30 C25 C24 117.8(6)
C26 C25 C30 119.9(8)
C26 C25 C24 122.1(8)
C33 C34 H34 120.4
C35 C34 C33 119.2(6)
C35 C34 H34 120.4
C22 C23 H23 119.9
C24 C23 C22 120.2(7)
C24 C23 H23 119.9
C14 C13 H13 119.3
C14 C13 C12 121.4(6)
C12 C13 H13 119.3
C33 C41 S1A 116.2(5)
C33 C41 S1B 116.1(5)
N5A C41 C33 130.7(8)
N5A C41 S1A 112.6(7)
N5B C41 C33 133.1(10)
N5B C41 S1B 110.7(9)
C29 C28 H28 119.9
C29 C28 C27 120.1(9)
C27 C28 H28 119.9
C11 C12 C13 118.9(6)
C11 C12 H12 120.5
C13 C12 H12 120.5
C2 C3 H3 119.8
C4 C3 C2 120.4(7)
C4 C3 H3 119.8
C33 C32 H32 120.4
C31 C32 C33 119.2(6)
C31 C32 H32 120.4
C37 C38 C48 118.2(7)
C39 C38 C37 118.5(6)
C39 C38 C48 123.4(7)
C5 C4 H4 119.5
C3 C4 C5 121.1(6)
C3 C4 H4 119.5
C8 C9 C10 119.4(7)
C8 C9 H9 120.3
C10 C9 H9 120.3
C47 C42 C43 119.8(9)
C47 C42 S1A 118.8(7)
C47 C42 N5B 89.6(9)
C43 C42 S1A 121.4(9)
C43 C42 N5B 150.5(12)
C40 C39 H39 120.0
C38 C39 C40 120.1(7)
C38 C39 H39 120.0
C38 C48 S2A 117.4(6)
C38 C48 S2B 116.0(6)
N6A C48 C38 127.3(7)
N6A C48 S2A 115.3(6)
N6B C48 C38 131.4(11)
N6B C48 S2B 112.0(11)
C25 C26 H26 119.5
C27 C26 C25 121.0(8)
C27 C26 H26 119.5
C25 C24 H24 119.7
C23 C24 C25 120.6(7)
C23 C24 H24 119.7
C42 C47 C46 123.1(9)
C42 C47 N5A 106.9(9)
C42 C47 S1B 134.8(7)
C46 C47 N5A 129.9(11)
C46 C47 S1B 100.9(9)
C28 C27 H27 120.1
C26 C27 C28 119.8(7)
C26 C27 H27 120.1
C49 C54 C53 125.5(7)
C49 C54 N6A 106.9(8)
C49 C54 S2B 136.9(8)
C53 C54 N6A 127.6(9)
C53 C54 S2B 97.4(8)
C54 C49 C50 119.1(8)
C54 C49 S2A 116.9(6)
C54 C49 N6B 92.3(10)
C50 C49 S2A 124.0(8)
C50 C49 N6B 148.6(12)
C50 C51 H51 119.0
C52 C51 H51 119.0
C52 C51 C50 121.9(8)
C43 C44 H44 118.5
C45 C44 H44 118.5
C45 C44 C43 123.0(9)
C49 C50 H50 122.4
C51 C50 C49 115.1(10)
C51 C50 H50 122.4
C42 C43 H43 122.0
C44 C43 C42 116.0(10)
C44 C43 H43 122.0
C54 C53 S2B 46.1(5)
C52 C53 C54 115.5(11)
C52 C53 S2B 161.2(10)
C51 C52 H52 118.7
C53 C52 C51 122.6(11)
C53 C52 H52 118.7
C49 S2A C48 84.0(4)
C44 C45 H45 119.1
C44 C45 C46 121.8(11)
C46 C45 H45 119.1
C47 C46 H46 121.8
C45 C46 C47 116.3(12)
C45 C46 H46 121.8
C42 S1A C41 82.6(4)
C41 N5A C47 118.5(10)
C47 S1B C41 73.5(5)
C41 N5B C42 129.1(14)
C48 N6A C54 116.9(8)
C48 N6B C49 122.6(17)
C48 S2B C53 111.8(5)
C48 S2B Cl1B 126.6(5)
C54 S2B C48 75.3(6)
C54 S2B C53 36.5(5)
C54 S2B Cl1B 154.4(8)
C53 S2B Cl1B 119.6(6)

loop_
_geom_bond_atom_site_label_1
_geom_bond_atom_site_label_2
_geom_bond_distance
Ir1 C16 1.993(5)
Ir1 N3 2.170(4)
Ir1 C1 1.979(6)
Ir1 N1 2.088(5)
Ir1 N4 2.167(5)
Ir1 N2 2.103(5)
C2 H2 0.9300
C2 C1 1.426(9)
C2 C3 1.416(9)
C16 C21 1.396(8)
C16 C17 1.444(7)
N3 C35 1.360(7)
N3 C31 1.362(7)
C1 C6 1.395(9)
C14 H14 0.9300
C14 C1AA 1.405(8)
C14 C13 1.372(8)
N1 C7 1.359(7)
N1 C1AA 1.394(7)
N4 C40 1.350(8)
N4 C36 1.353(8)
N2 C22 1.339(8)
N2 C30 1.396(7)
C20 H20 0.9300
C20 C21 1.384(8)
C20 C19 1.408(8)
C6 C7 1.444(8)
C6 C5 1.423(8)
C21 C22 1.490(8)
C7 C8 1.432(10)
C1AA C10 1.424(8)
C29 H29 0.9300
C29 C30 1.398(10)
C29 C28 1.379(9)
C37 H37 0.9300
C37 C36 1.397(8)
C37 C38 1.389(10)
C40 H40 0.9300
C40 C39 1.383(9)
C22 C23 1.418(9)
C33 C34 1.403(9)
C33 C41 1.463(9)
C33 C32 1.396(9)
C17 H17 0.9300
C17 C18 1.385(8)
C18 H18 0.9300
C18 C19 1.363(9)
C19 H19 0.9300
C35 C36 1.480(8)
C35 C34 1.386(8)
C8 H8 0.9300
C8 C9 1.356(10)
C30 C25 1.404(10)
C31 H31 0.9300
C31 C32 1.391(8)
C10 C11 1.411(9)
C10 C9 1.403(10)
C11 H11 0.9300
C11 C12 1.377(9)
C5 H5 0.9300
C5 C4 1.391(10)
C25 C26 1.401(10)
C25 C24 1.417(12)
C34 H34 0.9300
C23 H23 0.9300
C23 C24 1.338(11)
C13 H13 0.9300
C13 C12 1.408(9)
C41 S1A 1.895(7)
C41 N5A 1.205(11)
C41 S1B 1.975(9)
C41 N5B 1.177(11)
C28 H28 0.9300
C28 C27 1.408(14)
C12 H12 0.9300
C3 H3 0.9300
C3 C4 1.361(10)
C32 H32 0.9300
C38 C39 1.374(10)
C38 C48 1.485(8)
C4 H4 0.9300
C9 H9 0.9300
C42 C47 1.348(14)
C42 C43 1.412(14)
C42 S1A 1.735(9)
C42 N5B 1.476(14)
C39 H39 0.9300
C48 S2A 1.826(7)
C48 N6A 1.176(9)
C48 N6B 1.208(14)
C48 S2B 1.965(12)
C26 H26 0.9300
C26 C27 1.347(14)
C24 H24 0.9300
C47 C46 1.388(16)
C47 N5A 1.414(13)
C47 S1B 1.785(11)
C27 H27 0.9300
C54 C49 1.359(13)
C54 C53 1.379(13)
C54 N6A 1.437(9)
C54 S2B 1.669(9)
C49 C50 1.443(11)
C49 S2A 1.723(8)
C49 N6B 1.497(16)
C51 H51 0.9300
C51 C50 1.399(17)
C51 C52 1.397(17)
C44 H44 0.9300
C44 C43 1.398(14)
C44 C45 1.318(16)
C50 H50 0.9300
C43 H43 0.9300
C53 C52 1.352(15)
C53 S2B 2.297(13)
C52 H52 0.9300
C45 H45 0.9300
C45 C46 1.384(17)
C46 H46 0.9300
S2B Cl1B 2.440(13)

loop_
_geom_torsion_atom_site_label_1
_geom_torsion_atom_site_label_2
_geom_torsion_atom_site_label_3
_geom_torsion_atom_site_label_4
_geom_torsion
Ir1 C16 C21 C20 -175.2(4)
Ir1 C16 C21 C22 9.2(6)
Ir1 C16 C17 C18 176.2(4)
Ir1 N3 C35 C36 -5.1(6)
Ir1 N3 C35 C34 178.0(5)
Ir1 N3 C31 C32 -177.4(4)
Ir1 C1 C6 C7 2.7(7)
Ir1 C1 C6 C5 -177.6(5)
Ir1 N1 C7 C6 -13.2(7)
Ir1 N1 C7 C8 168.9(6)
Ir1 N1 C1AA C14 16.3(8)
Ir1 N1 C1AA C10 -163.9(4)
Ir1 N4 C40 C39 170.6(6)
Ir1 N4 C36 C37 -168.8(5)
Ir1 N4 C36 C35 10.0(7)
Ir1 N2 C22 C21 -14.5(6)
Ir1 N2 C22 C23 168.3(5)
Ir1 N2 C30 C29 16.1(8)
Ir1 N2 C30 C25 -166.7(5)
C2 C1 C6 C7 -178.2(5)
C2 C1 C6 C5 1.5(9)
C2 C3 C4 C5 0.9(11)
C16 C21 C22 N2 4.1(7)
C16 C21 C22 C23 -178.8(6)
C16 C17 C18 C19 -0.7(9)
N3 C35 C36 N4 -3.2(8)
N3 C35 C36 C37 175.6(6)
N3 C35 C34 C33 0.1(9)
N3 C31 C32 C33 -0.5(9)
C1 C2 C3 C4 0.3(10)
C1 C6 C7 N1 7.2(8)
C1 C6 C7 C8 -174.9(7)
C1 C6 C5 C4 -0.4(10)
C14 C1AA C10 C11 -4.7(9)
C14 C1AA C10 C9 174.1(6)
C14 C13 C12 C11 -4.4(10)
N1 C7 C8 C9 -2.6(12)
N1 C1AA C10 C11 175.4(5)
N1 C1AA C10 C9 -5.7(9)
N4 C40 C39 C38 -0.2(12)
N2 C22 C23 C24 2.8(11)
N2 C30 C25 C26 179.7(6)
N2 C30 C25 C24 -4.5(10)
C20 C21 C22 N2 -171.5(5)
C20 C21 C22 C23 5.6(9)
C6 C7 C8 C9 179.7(7)
C6 C5 C4 C3 -0.8(11)
C21 C16 C17 C18 -0.5(8)
C21 C20 C19 C18 0.7(9)
C21 C22 C23 C24 -174.2(7)
C7 N1 C1AA C14 -170.4(5)
C7 N1 C1AA C10 9.4(8)
C7 C6 C5 C4 179.2(7)
C7 C8 C9 C10 6.3(13)
C1AA C14 C13 C12 2.8(9)
C1AA N1 C7 C6 172.6(5)
C1AA N1 C7 C8 -5.3(9)
C1AA C10 C11 C12 3.2(10)
C1AA C10 C9 C8 -2.2(12)
C29 C30 C25 C26 -3.0(10)
C29 C30 C25 C24 172.8(7)
C29 C28 C27 C26 -1.8(14)
C37 C38 C39 C40 3.8(12)
C37 C38 C48 S2A 177.8(6)
C37 C38 C48 N6A -2.5(13)
C37 C38 C48 N6B -178(2)
C37 C38 C48 S2B -7.8(10)
C40 N4 C36 C37 7.5(9)
C40 N4 C36 C35 -173.6(6)
C22 N2 C30 C29 -168.9(6)
C22 N2 C30 C25 8.3(9)
C22 C23 C24 C25 1.1(13)
C33 C41 S1A C42 -174.5(5)
C33 C41 N5A C47 177.7(8)
C33 C41 N5B C42 -176.4(8)
C17 C16 C21 C20 1.8(8)
C17 C16 C21 C22 -173.7(5)
C17 C18 C19 C20 0.6(10)
C19 C20 C21 C16 -2.0(9)
C19 C20 C21 C22 173.1(5)
C35 N3 C31 C32 -1.4(8)
C30 N2 C22 C21 169.8(5)
C30 N2 C22 C23 -7.4(9)
C30 C29 C28 C27 -0.7(12)
C30 C25 C26 C27 0.5(12)
C30 C25 C24 C23 -0.2(12)
C36 N4 C40 C39 -5.5(10)
C36 C37 C38 C39 -1.8(11)
C36 C37 C38 C48 178.4(6)
C36 C35 C34 C33 -176.6(5)
C31 N3 C35 C36 178.5(5)
C31 N3 C35 C34 1.6(8)
C10 C11 C12 C13 1.3(10)
C11 C10 C9 C8 176.5(8)
C5 C6 C7 N1 -172.4(6)
C5 C6 C7 C8 5.4(11)
C25 C26 C27 C28 1.9(14)
C34 C33 C41 S1A -6.0(8)
C34 C33 C41 N5A -176.8(9)
C34 C33 C41 S1B 165.2(5)
C34 C33 C41 N5B -13.1(14)
C34 C33 C32 C31 2.2(9)
C34 C35 C36 N4 173.7(6)
C34 C35 C36 C37 -7.5(9)
C13 C14 C1AA N1 -178.4(5)
C13 C14 C1AA C10 1.8(8)
C41 C33 C34 C35 176.5(6)
C41 C33 C32 C31 -176.3(6)
C28 C29 C30 N2 -179.6(6)
C28 C29 C30 C25 3.1(10)
C3 C2 C1 Ir1 177.5(5)
C3 C2 C1 C6 -1.4(8)
C32 C33 C34 C35 -2.0(9)
C32 C33 C41 S1A 172.4(5)
C32 C33 C41 N5A 1.7(13)
C32 C33 C41 S1B -16.4(8)
C32 C33 C41 N5B 165.3(11)
C38 C37 C36 N4 -4.0(10)
C38 C37 C36 C35 177.2(6)
C38 C48 S2A C49 177.9(6)
C38 C48 N6A C54 -177.0(8)
C38 C48 N6B C49 179.4(13)
C9 C10 C11 C12 -175.6(7)
C42 C47 C46 C45 -0.3(18)
C42 C47 N5A C41 -8.7(13)
C42 C47 S1B C41 17.1(9)
C39 C38 C48 S2A -2.1(10)
C39 C38 C48 N6A 177.7(10)
C39 C38 C48 N6B 2(2)
C39 C38 C48 S2B 172.4(7)
C48 C38 C39 C40 -176.4(7)
C26 C25 C24 C23 175.6(8)
C24 C25 C26 C27 -175.1(9)
C47 C42 C43 C44 -1.8(12)
C47 C42 S1A C41 -3.1(7)
C47 C42 N5B C41 4.1(14)
C54 C49 C50 C51 -3.6(13)
C54 C49 S2A C48 0.5(7)
C54 C49 N6B C48 -4(3)
C54 C53 C52 C51 0.1(16)
C49 C54 C53 C52 0.6(15)
C49 C54 C53 S2B 175.7(13)
C49 C54 N6A C48 -2.2(12)
C49 C54 S2B C48 7.6(12)
C49 C54 S2B C53 -174.9(15)
C49 C54 S2B Cl1B 159.2(14)
C44 C45 C46 C47 -1(2)
C50 C49 S2A C48 178.4(8)
C50 C49 N6B C48 176.5(14)
C50 C51 C52 C53 -2.8(17)
C43 C42 C47 C46 1.9(14)
C43 C42 C47 N5A -174.7(8)
C43 C42 C47 S1B 166.6(8)
C43 C42 S1A C41 178.4(7)
C43 C42 N5B C41 179.1(12)
C43 C44 C45 C46 2(2)
C53 C54 C49 C50 1.2(14)
C53 C54 C49 S2A 179.2(8)
C53 C54 C49 N6B -178.4(15)
C53 C54 N6A C48 179.2(10)
C53 C54 S2B C48 -177.5(7)
C53 C54 S2B Cl1B -26(2)
C52 C51 C50 C49 4.3(15)
S2A C48 N6A C54 2.7(12)
S2A C49 C50 C51 178.6(7)
C45 C44 C43 C42 0.1(14)
C46 C47 N5A C41 175.0(12)
C46 C47 S1B C41 -175.9(8)
S1A C41 N5A C47 6.7(12)
S1A C42 C47 C46 -176.6(9)
S1A C42 C47 N5A 6.8(10)
S1A C42 C43 C44 176.7(6)
N5A C41 S1A C42 -2.1(7)
N5A C47 C46 C45 175.4(12)
S1B C41 N5B C42 5.3(16)
S1B C47 C46 C45 -169.3(11)
N5B C42 C47 C46 179.1(11)
N5B C42 C47 S1B -16.3(11)
N5B C42 C43 C44 -176.0(14)
N6A C48 S2A C49 -1.9(8)
N6A C54 C49 C50 -177.4(8)
N6A C54 C49 S2A 0.6(10)
N6A C54 C53 C52 178.9(9)
N6B C49 C50 C51 176(3)
S2B C48 N6B C49 9(3)
S2B C54 C49 C50 175.0(10)
S2B C54 C49 N6B -4.7(17)
S2B C54 C53 C52 -175.1(9)
S2B C53 C52 C51 -11(3)
